data_2300054
loop_
_publ_author_name
'Kusz, Joachim'
'Spiering, Hartmut'
'G\"utlich, Philipp'

_publ_section_title
;
 The deformation tensor \e of the spin transition in the mixed crystal
 [Fe~0.46~Zn~0.54~(ptz)~6~](BF~4~)~2~
;
_journal_issue 4
_journal_name_full 'Journal of Applied Crystallography'
_journal_page_first 589
_journal_page_last 595
_journal_paper_doi 10.1107/S0021889804011720
_journal_volume 37
_journal_year 2004
_chemical_formula_moiety 'C24 H48  N24 Fe0.46 Zn0.54, 2(B F2)'
_chemical_formula_sum 'C24 H48 B2 F8 Fe0.46 N24 Zn0.54'
_chemical_formula_weight 907.47
_chemical_name_systematic
;
 ?
;
_space_group_IT_number 148
_symmetry_cell_setting hexagonal
_symmetry_space_group_name_Hall '-R 3'
_symmetry_space_group_name_H-M 'R -3 :H'
_atom_sites_solution_hydrogens geom
_atom_sites_solution_primary direct
_atom_sites_solution_secondary difmap
_audit_creation_method SHELXL
_cell_angle_alpha 90.000(5)
_cell_angle_beta 90.000(5)
_cell_angle_gamma 120.000(5)
_cell_formula_units_Z 3
_cell_length_a 10.8575(5)
_cell_length_b 10.8575(5)
_cell_length_c 31.560(3)
_cell_measurement_reflns_used 60
_cell_measurement_temperature 10.0(10)
_cell_measurement_theta_max 40
_cell_measurement_theta_min 30
_cell_volume 3222.0(4)
_computing_cell_refinement 'STADI4 (Stoe, 1995)'
_computing_data_collection 'CrysAlis (Oxford Diffraction, 2002)'
_computing_data_reduction 'CrysAlis (Oxford Diffraction, 2002)'
_computing_molecular_graphics 'PLATON (Spek,2003)'
_computing_publication_material 'SHELXL-93 (Sheldrick, 1993)'
_computing_structure_refinement 'SHELXL-93 (Sheldrick, 1993)'
_computing_structure_solution 'SHELXS-86 (Sheldrick, 1990)'
_diffrn_ambient_temperature 10.0(10)
_diffrn_measurement_device 'CCD-Kuma Difraction'
_diffrn_measurement_method \f-scan
_diffrn_radiation_monochromator graphite
_diffrn_radiation_source 'fine-focus rotating anode'
_diffrn_radiation_type MoK\a
_diffrn_radiation_wavelength 0.71073
_diffrn_reflns_av_R_equivalents 0.0282
_diffrn_reflns_av_sigmaI/netI 0.0142
_diffrn_reflns_limit_h_max 13
_diffrn_reflns_limit_h_min -13
_diffrn_reflns_limit_k_max 10
_diffrn_reflns_limit_k_min -13
_diffrn_reflns_limit_l_max 38
_diffrn_reflns_limit_l_min -38
_diffrn_reflns_number 7865
_diffrn_reflns_theta_max 26.77
_diffrn_reflns_theta_min 3.75
_diffrn_standards_interval_count 0
_diffrn_standards_interval_time 0
_diffrn_standards_number 0
_exptl_absorpt_coefficient_mu 0.556
_exptl_absorpt_correction_T_max 0.846
_exptl_absorpt_correction_T_min 0.724
_exptl_absorpt_correction_type multi-scan
_exptl_crystal_colour colourless
_exptl_crystal_density_diffrn 1.403
_exptl_crystal_density_method 'not measured'
_exptl_crystal_description plate
_exptl_crystal_F_000 1410
_exptl_crystal_size_max 0.6
_exptl_crystal_size_mid 0.5
_exptl_crystal_size_min 0.3
_refine_diff_density_max 0.293
_refine_diff_density_min -0.374
_refine_ls_extinction_method none
_refine_ls_goodness_of_fit_all 1.103
_refine_ls_goodness_of_fit_obs 1.113
_refine_ls_matrix_type full
_refine_ls_number_parameters 122
_refine_ls_number_reflns 1469
_refine_ls_number_restraints 0
_refine_ls_restrained_S_all 1.103
_refine_ls_restrained_S_obs 1.113
_refine_ls_R_factor_all 0.0275
_refine_ls_R_factor_obs 0.0269
_refine_ls_shift/esd_max 0.000
_refine_ls_shift/esd_mean 0.000
_refine_ls_structure_factor_coef Fsqd
_refine_ls_weighting_details 'w=1/[\s^2^(Fo^2^)+(0.0368P)^2^+5.8158P] where P=(Fo^2^+2Fc^2^)/3'
_refine_ls_weighting_scheme calc
_refine_ls_wR_factor_all 0.0720
_refine_ls_wR_factor_obs 0.0716
_reflns_number_observed 1433
_reflns_number_total 1469
_reflns_observed_criterion >2sigma(I)
_cod_data_source_file ko5005.cif
_cod_data_source_block IV
_cod_depositor_comments
;
The following automatic conversions were performed:

'_refine_ls_weighting_scheme' value 'calc
w=1/[\s^2^(Fo^2^)+(0.0368P)^2^+5.8158P] where P=(Fo^2^+2Fc^2^)/3' was
changed to 'calc'. New tag '_refine_ls_weighting_details' was
created. The value of the new tag was set to
'w=1/[\s^2^(Fo^2^)+(0.0368P)^2^+5.8158P] where P=(Fo^2^+2Fc^2^)/3'.

Automatic conversion script
Id: cif_fix_values 3143 2015-03-26 13:38:13Z robertas 
;
_cod_original_sg_symbol_H-M 'R -3'
_cod_database_code 2300054

loop_
_symmetry_equiv_pos_as_xyz
'x, y, z'
'-y, x-y, z'
'-x+y, -x, z'
'x+2/3, y+1/3, z+1/3'
'-y+2/3, x-y+1/3, z+1/3'
'-x+y+2/3, -x+1/3, z+1/3'
'x+1/3, y+2/3, z+2/3'
'-y+1/3, x-y+2/3, z+2/3'
'-x+y+1/3, -x+2/3, z+2/3'
'-x, -y, -z'
'y, -x+y, -z'
'x-y, x, -z'
'-x+2/3, -y+1/3, -z+1/3'
'y+2/3, -x+y+1/3, -z+1/3'
'x-y+2/3, x+1/3, -z+1/3'
'-x+1/3, -y+2/3, -z+2/3'
'y+1/3, -x+y+2/3, -z+2/3'
'x-y+1/3, x+2/3, -z+2/3'

loop_
_atom_site_aniso_label
_atom_site_aniso_U_11
_atom_site_aniso_U_22
_atom_site_aniso_U_33
_atom_site_aniso_U_12
_atom_site_aniso_U_13
_atom_site_aniso_U_23
Fe1 0.0036(2) 0.0036(2) 0.0054(2) 0.00179(8) 0.000 0.000
Zn1 0.0036(2) 0.0036(2) 0.0054(2) 0.00179(8) 0.000 0.000
N4 0.0049(5) 0.0067(5) 0.0072(5) 0.0027(4) -0.0002(4) -0.0004(4)
C1 0.0062(6) 0.0073(6) 0.0071(6) 0.0035(5) 0.0002(5) 0.0000(5)
N3 0.0070(5) 0.0081(5) 0.0084(5) 0.0039(4) -0.0010(4) 0.0006(4)
N2 0.0066(5) 0.0057(5) 0.0106(5) 0.0022(4) -0.0005(4) 0.0000(4)
N1 0.0054(5) 0.0053(5) 0.0077(5) 0.0028(4) 0.0003(4) 0.0000(4)
C4 0.0116(7) 0.0111(7) 0.0111(7) 0.0051(6) 0.0016(5) 0.0006(5)
C2 0.0104(6) 0.0044(6) 0.0110(6) 0.0047(5) 0.0001(5) 0.0010(5)
C3 0.0106(7) 0.0076(6) 0.0100(6) 0.0050(5) -0.0010(5) 0.0019(5)
F2 0.0149(4) 0.0060(4) 0.0150(4) 0.0042(3) -0.0031(3) 0.0014(3)
F1 0.0151(5) 0.0151(5) 0.0079(6) 0.0075(2) 0.000 0.000
B 0.0062(7) 0.0062(7) 0.0081(11) 0.0031(4) 0.000 0.000

loop_
_atom_site_label
_atom_site_fract_x
_atom_site_fract_y
_atom_site_fract_z
_atom_site_U_iso_or_equiv
_atom_site_thermal_displace_type
_atom_site_calc_flag
_atom_site_refinement_flags
_atom_site_occupancy
_atom_site_disorder_group
_atom_site_type_symbol
Fe1 0.0000 0.0000 0.0000 0.00420(13) Uani d SP 0.46 . Fe
Zn1 0.0000 0.0000 0.0000 0.00420(13) Uani d SP 0.54 . Zn
N4 0.04733(11) -0.13580(12) 0.03912(3) 0.0064(2) Uani d . 1 . N
C1 -0.01807(14) -0.27608(14) 0.04125(4) 0.0069(3) Uani d . 1 . C
H1 -0.0939(19) -0.3387(18) 0.0269(5) 0.010(4) Uiso d . 1 . H
N3 0.15982(12) -0.08657(12) 0.06643(3) 0.0078(2) Uani d . 1 . N
N2 0.16259(12) -0.19269(12) 0.08427(4) 0.0080(2) Uani d . 1 . N
N1 0.05095(12) -0.31233(11) 0.06871(3) 0.0061(2) Uani d . 1 . N
C4 -0.12076(15) -0.46450(15) 0.14387(4) 0.0115(3) Uani d . 1 . C
H6 -0.1372(19) -0.4909(19) 0.1744(6) 0.015(4) Uiso d . 1 . H
H7 -0.209(2) -0.528(2) 0.1281(6) 0.017(4) Uiso d . 1 . H
H8 -0.1011(19) -0.366(2) 0.1404(6) 0.016(4) Uiso d . 1 . H
C2 0.02658(15) -0.45451(14) 0.08022(4) 0.0081(3) Uani d . 1 . C
H2 -0.0551(19) -0.5227(18) 0.0640(5) 0.012(4) Uiso d . 1 . H
H3 0.1071(18) -0.4603(17) 0.0702(5) 0.006(4) Uiso d . 1 . H
C3 0.00216(15) -0.48146(14) 0.12766(4) 0.0092(3) Uani d . 1 . C
H5 -0.0145(18) -0.577(2) 0.1320(5) 0.015(4) Uiso d . 1 . H
H4 0.0895(19) -0.4172(18) 0.1435(5) 0.010(4) Uiso d . 1 . H
F2 -0.04693(9) -0.13781(8) 0.33484(2) 0.0124(2) Uani d . 1 . F
F1 0.0000 0.0000 0.27594(4) 0.0127(3) Uani d S 1 . F
B 0.0000 0.0000 0.32018(8) 0.0068(5) Uani d S 1 . B

loop_
_atom_type_symbol
_atom_type_description
_atom_type_scat_dispersion_real
_atom_type_scat_dispersion_imag
_atom_type_scat_source
C C 0.0033 0.0016 'International Tables Vol C Tables 4.2.6.8 and 6.1.1.4'
H H 0.0000 0.0000 'International Tables Vol C Tables 4.2.6.8 and 6.1.1.4'
N N 0.0061 0.0033 'International Tables Vol C Tables 4.2.6.8 and 6.1.1.4'
B B 0.0013 0.0007 'International Tables Vol C Tables 4.2.6.8 and 6.1.1.4'
F F 0.0171 0.0103 'International Tables Vol C Tables 4.2.6.8 and 6.1.1.4'
Fe Fe 0.3463 0.8444 'International Tables Vol C Tables 4.2.6.8 and 6.1.1.4'
Zn Zn 0.2839 1.4301 'International Tables Vol C Tables 4.2.6.8 and 6.1.1.4'

loop_
_geom_angle_atom_site_label_1
_geom_angle_atom_site_label_2
_geom_angle_atom_site_label_3
_geom_angle_site_symmetry_1
_geom_angle_site_symmetry_3
_geom_angle
N4 Fe1 N4 2 11 180.0
N4 Fe1 N4 2 10 89.11(4)
N4 Fe1 N4 11 10 90.89(4)
N4 Fe1 N4 2 3 90.89(4)
N4 Fe1 N4 11 3 89.11(4)
N4 Fe1 N4 10 3 89.11(4)
N4 Fe1 N4 2 12 89.11(4)
N4 Fe1 N4 11 12 90.89(4)
N4 Fe1 N4 10 12 90.89(4)
N4 Fe1 N4 3 12 180.0
N4 Fe1 N4 2 . 90.89(4)
N4 Fe1 N4 11 . 89.11(4)
N4 Fe1 N4 10 . 180.0
N4 Fe1 N4 3 . 90.89(4)
N4 Fe1 N4 12 . 89.11(4)
N4 Zn1 N4 2 11 180.0
N4 Zn1 N4 2 10 89.11(4)
N4 Zn1 N4 11 10 90.89(4)
N4 Zn1 N4 2 3 90.89(4)
N4 Zn1 N4 11 3 89.11(4)
N4 Zn1 N4 10 3 89.11(4)
N4 Zn1 N4 2 12 89.11(4)
N4 Zn1 N4 11 12 90.89(4)
N4 Zn1 N4 10 12 90.89(4)
N4 Zn1 N4 3 12 180.0
N4 Zn1 N4 2 . 90.89(4)
N4 Zn1 N4 11 . 89.11(4)
N4 Zn1 N4 10 . 180.0
N4 Zn1 N4 3 . 90.89(4)
N4 Zn1 N4 12 . 89.11(4)
C1 N4 N3 . . 106.20(10)
C1 N4 Zn1 . . 129.63(9)
N3 N4 Zn1 . . 124.15(8)
C1 N4 Fe1 . . 129.63(9)
N3 N4 Fe1 . . 124.15(8)
Zn1 N4 Fe1 . . 0.0
N4 C1 N1 . . 108.49(12)
N4 C1 H1 . . 128.0(11)
N1 C1 H1 . . 123.5(11)
N2 N3 N4 . . 109.85(10)
N3 N2 N1 . . 106.78(10)
C1 N1 N2 . . 108.69(10)
C1 N1 C2 . . 129.68(11)
N2 N1 C2 . . 121.48(11)
C3 C4 H6 . . 109.4(10)
C3 C4 H7 . . 110.2(11)
H6 C4 H7 . . 108.3(15)
C3 C4 H8 . . 111.4(11)
H6 C4 H8 . . 109.3(15)
H7 C4 H8 . . 108.2(15)
N1 C2 C3 . . 111.47(10)
N1 C2 H2 . . 106.6(10)
C3 C2 H2 . . 111.5(10)
N1 C2 H3 . . 107.1(10)
C3 C2 H3 . . 112.8(9)
H2 C2 H3 . . 107.0(14)
C2 C3 C4 . . 112.68(11)
C2 C3 H5 . . 105.4(10)
C4 C3 H5 . . 112.1(10)
C2 C3 H4 . . 110.4(10)
C4 C3 H4 . . 109.5(10)
H5 C3 H4 . . 106.6(14)
F1 B F2 . 3 109.35(10)
F1 B F2 . 2 109.35(10)
F2 B F2 3 2 109.59(10)
F1 B F2 . . 109.35(10)
F2 B F2 3 . 109.59(10)
F2 B F2 2 . 109.59(10)

loop_
_geom_bond_atom_site_label_1
_geom_bond_atom_site_label_2
_geom_bond_site_symmetry_2
_geom_bond_distance
_geom_bond_publ_flag
Fe1 N4 2 2.1726(11) ?
Fe1 N4 11 2.1726(11) ?
Fe1 N4 10 2.1726(11) ?
Fe1 N4 3 2.1726(11) ?
Fe1 N4 12 2.1726(11) ?
Fe1 N4 . 2.1726(11) ?
Zn1 N4 2 2.1726(11) ?
Zn1 N4 11 2.1726(11) ?
Zn1 N4 10 2.1726(11) ?
Zn1 N4 3 2.1726(11) ?
Zn1 N4 12 2.1726(11) ?
Zn1 N4 . 2.1726(11) ?
N4 C1 . 1.322(2) ?
N4 N3 . 1.3664(15) ?
C1 N1 . 1.328(2) ?
C1 H1 . 0.89(2) ?
N3 N2 . 1.296(2) ?
N2 N1 . 1.3502(15) ?
N1 C2 . 1.475(2) ?
C4 C3 . 1.524(2) ?
C4 H6 . 1.00(2) ?
C4 H7 . 0.99(2) ?
C4 H8 . 0.98(2) ?
C2 C3 . 1.523(2) ?
C2 H2 . 0.97(2) ?
C2 H3 . 0.96(2) ?
C3 H5 . 0.97(2) ?
C3 H4 . 0.99(2) ?
F2 B . 1.3965(11) ?
F1 B . 1.396(3) ?
B F2 3 1.3965(11) ?
B F2 2 1.3965(11) ?

loop_
_geom_torsion_atom_site_label_1
_geom_torsion_atom_site_label_2
_geom_torsion_atom_site_label_3
_geom_torsion_atom_site_label_4
_geom_torsion_site_symmetry_1
_geom_torsion
N4 Zn1 N4 C1 2 164.91(11)
N4 Zn1 N4 C1 11 -15.09(11)
N4 Zn1 N4 C1 10 178.08(11)
N4 Zn1 N4 C1 3 74.00(13)
N4 Zn1 N4 C1 12 -106.00(13)
N4 Zn1 N4 N3 2 -17.31(10)
N4 Zn1 N4 N3 11 162.69(10)
N4 Zn1 N4 N3 10 -4.13(9)
N4 Zn1 N4 N3 3 -108.21(7)
N4 Zn1 N4 N3 12 71.79(7)
N4 Zn1 N4 Fe1 2 0.0
N4 Zn1 N4 Fe1 11 0.0
N4 Zn1 N4 Fe1 10 0.0
N4 Zn1 N4 Fe1 3 0.0
N4 Zn1 N4 Fe1 12 0.0
N4 Fe1 N4 C1 2 164.91(11)
N4 Fe1 N4 C1 11 -15.09(11)
N4 Fe1 N4 C1 10 178.08(11)
N4 Fe1 N4 C1 3 74.00(13)
N4 Fe1 N4 C1 12 -106.00(13)
N4 Fe1 N4 N3 2 -17.31(10)
N4 Fe1 N4 N3 11 162.69(10)
N4 Fe1 N4 N3 10 -4.13(9)
N4 Fe1 N4 N3 3 -108.21(7)
N4 Fe1 N4 N3 12 71.79(7)
N4 Fe1 N4 Zn1 2 0.0
N4 Fe1 N4 Zn1 11 0.0
N4 Fe1 N4 Zn1 10 0.0
N4 Fe1 N4 Zn1 3 0.0
N4 Fe1 N4 Zn1 12 0.0
N3 N4 C1 N1 . -0.01(14)
Zn1 N4 C1 N1 . 178.08(8)
Fe1 N4 C1 N1 . 178.08(8)
C1 N4 N3 N2 . 0.16(14)
Zn1 N4 N3 N2 . -178.07(8)
Fe1 N4 N3 N2 . -178.07(8)
N4 N3 N2 N1 . -0.23(13)
N4 C1 N1 N2 . -0.13(14)
N4 C1 N1 C2 . -175.55(12)
N3 N2 N1 C1 . 0.22(13)
N3 N2 N1 C2 . 176.10(11)
C1 N1 C2 C3 . -123.48(14)
N2 N1 C2 C3 . 61.61(15)
N1 C2 C3 C4 . 56.40(15)
